data_4086855
loop_
_publ_author_name
'Tate, Brandon K.'
'Jordan, Abraham J.'
'Bacsa, John'
'Sadighi, Joseph P.'

_publ_section_title
;
 Stable Mono- and Dinuclear Organosilver Complexes
;
_journal_issue 5
_journal_name_full Organometallics
_journal_page_first 964
_journal_paper_doi 10.1021/acs.organomet.6b00771
_journal_volume 36
_journal_year 2016
_chemical_formula_sum 'C56 H79 Ag2 F3 N4 O3 S'
_chemical_formula_weight 1161.03
_space_group_crystal_system monoclinic
_space_group_IT_number 14
_space_group_name_Hall '-P 2yn'
_space_group_name_H-M_alt 'P 1 21/n 1'
_symmetry_space_group_name_Hall '-P 2yn'
_symmetry_space_group_name_H-M 'P 1 21/n 1'
_atom_sites_solution_hydrogens mixed
_audit_creation_method SHELXL-2014/7
_cell_angle_alpha 90
_cell_angle_beta 91.299(2)
_cell_angle_gamma 90
_cell_formula_units_Z 4
_cell_length_a 11.9647(15)
_cell_length_b 16.135(2)
_cell_length_c 33.041(4)
_cell_measurement_reflns_used 9935
_cell_measurement_temperature 90(2)
_cell_measurement_theta_max 25.3916
_cell_measurement_theta_min 2.1963
_cell_volume 6376.9(14)
_computing_cell_refinement 'SAINT v8.34A (Bruker, 2013)'
_computing_data_collection 'APEX2 v2014.1-1 (Bruker, 2014)'
_computing_data_reduction 'SAINT v8.34A (Bruker, 2013)'
_computing_molecular_graphics 'Olex2 (Dolomanov et al., 2009)'
_computing_publication_material 'Olex2 (Dolomanov et al., 2009)'
_computing_structure_refinement 'SHELXL-97 (Sheldrick, 2008)'
_computing_structure_solution 'SHELXS-97 (Sheldrick, 2008)'
_diffrn_ambient_temperature 90(2)
_diffrn_measured_fraction_theta_full 1.000
_diffrn_measured_fraction_theta_max 1.000
_diffrn_measurement_device_type 'Bruker D8 diffractometer with APEX2 detector'
_diffrn_measurement_method '\w scans with a narrow frame width'
_diffrn_radiation_type MoK\a
_diffrn_radiation_wavelength 0.71073
_diffrn_reflns_av_R_equivalents 0.1371
_diffrn_reflns_av_unetI/netI 0.1408
_diffrn_reflns_Laue_measured_fraction_full 1.000
_diffrn_reflns_Laue_measured_fraction_max 1.000
_diffrn_reflns_limit_h_max 14
_diffrn_reflns_limit_h_min -14
_diffrn_reflns_limit_k_max 18
_diffrn_reflns_limit_k_min -18
_diffrn_reflns_limit_l_max 38
_diffrn_reflns_limit_l_min -38
_diffrn_reflns_number 33349
_diffrn_reflns_point_group_measured_fraction_full 1.000
_diffrn_reflns_point_group_measured_fraction_max 1.000
_diffrn_reflns_theta_full 24.713
_diffrn_reflns_theta_max 24.713
_diffrn_reflns_theta_min 1.405
_exptl_absorpt_coefficient_mu 0.695
_exptl_crystal_colour colourless
_exptl_crystal_density_diffrn 1.209
_exptl_crystal_description PRISM
_exptl_crystal_F_000 2416
_exptl_crystal_size_max 0.224
_exptl_crystal_size_mid 0.124
_exptl_crystal_size_min 0.096
_refine_diff_density_max 1.465
_refine_diff_density_min -1.834
_refine_diff_density_rms 0.179
_refine_ls_extinction_method none
_refine_ls_goodness_of_fit_ref 1.169
_refine_ls_hydrogen_treatment constr
_refine_ls_matrix_type full
_refine_ls_number_parameters 693
_refine_ls_number_reflns 10863
_refine_ls_number_restraints 811
_refine_ls_restrained_S_all 1.201
_refine_ls_R_factor_all 0.1855
_refine_ls_R_factor_gt 0.1350
_refine_ls_shift/su_max 0.005
_refine_ls_shift/su_mean 0.000
_refine_ls_structure_factor_coef Fsqd
_refine_ls_weighting_details 'w=1/[\s^2^(Fo^2^)+(0.0199P)^2^+190.4121P] where P=(Fo^2^+2Fc^2^)/3'
_refine_ls_weighting_scheme calc
_refine_ls_wR_factor_gt 0.2627
_refine_ls_wR_factor_ref 0.2834
_reflns_Friedel_coverage 0.000
_reflns_number_gt 7213
_reflns_number_total 10863
_reflns_threshold_expression 'I > 2\s(I)'
_cod_data_source_file om6b00771_si_001.cif
_cod_data_source_block sip2ag2me_sq_sq
_cod_depositor_comments 'Adding full bibliography for 4086853--4086857.cif.'
_cod_original_cell_volume 6377.1(14)
_cod_database_code 4086855
_shelx_shelxl_version_number 2014/7
_shelx_space_group_comment
;
The symmetry employed for this shelxl refinement is uniquely defined
by the following loop, which should always be used as a source of
symmetry information in preference to the above space-group names.
They are only intended as comments.
;
_shelx_estimated_absorpt_t_min 0.860
_shelx_estimated_absorpt_t_max 0.936

loop_
_space_group_symop_operation_xyz
'x, y, z'
'-x+1/2, y+1/2, -z+1/2'
'-x, -y, -z'
'x-1/2, -y-1/2, z-1/2'

loop_
_atom_site_label
_atom_site_type_symbol
_atom_site_fract_x
_atom_site_fract_y
_atom_site_fract_z
_atom_site_U_iso_or_equiv
_atom_site_adp_type
_atom_site_occupancy
_atom_site_site_symmetry_order
_atom_site_calc_flag
_atom_site_refinement_flags_posn
_atom_site_refinement_flags_adp
_atom_site_refinement_flags_occupancy
_atom_site_disorder_assembly
_atom_site_disorder_group
Ag1 Ag 0.30226(10) 0.72245(7) 0.45026(3) 0.0292(3) Uani 1 1 d D U . . .
Ag2 Ag 0.39165(10) 0.70460(6) 0.37626(3) 0.0284(3) Uani 1 1 d D U . . .
N1 N 0.2049(10) 0.7445(7) 0.5299(3) 0.0294(19) Uani 1 1 d . U . . .
N2 N 0.0955(9) 0.8147(6) 0.4904(3) 0.0224(18) Uani 1 1 d . U . . .
N3 N 0.3478(10) 0.7890(7) 0.2909(3) 0.025(2) Uani 1 1 d . U . . .
N4 N 0.3789(10) 0.6581(7) 0.2893(3) 0.025(2) Uani 1 1 d . U . . .
C22 C 0.1148(12) 0.9362(8) 0.4472(4) 0.024(2) Uani 1 1 d . U . . .
C1 C 0.4579(15) 0.6569(12) 0.4345(5) 0.057(6) Uani 1 1 d D U . . .
H1B H 0.4919 0.6150 0.4173 0.086 Uiso 1 1 d DG U . . .
H1A H 0.4523 0.6360 0.4621 0.086 Uiso 1 1 d DG U . . .
H1C H 0.5212 0.6945 0.4381 0.086 Uiso 1 1 d DG U . . .
C2 C 0.1833(12) 0.7657(8) 0.4915(4) 0.024(2) Uani 1 1 d . U . . .
C3 C 0.1244(13) 0.7779(10) 0.5574(5) 0.039(3) Uani 1 1 d . U . . .
H3A H 0.1621 0.8088 0.5797 0.047 Uiso 1 1 calc R U . . .
H3B H 0.0782 0.7333 0.5690 0.047 Uiso 1 1 calc R U . . .
C4 C 0.0536(13) 0.8356(9) 0.5310(4) 0.030(3) Uani 1 1 d . U . . .
H4A H -0.0271 0.8233 0.5331 0.036 Uiso 1 1 calc R U . . .
H4B H 0.0672 0.8945 0.5379 0.036 Uiso 1 1 calc R U . . .
C5 C 0.2926(13) 0.6928(10) 0.5443(4) 0.035(2) Uani 1 1 d . U . . .
C6 C 0.3922(13) 0.7305(10) 0.5574(5) 0.037(2) Uani 1 1 d . U . . .
C7 C 0.4806(14) 0.6799(10) 0.5710(5) 0.038(3) Uani 1 1 d . U . . .
H7 H 0.5472 0.7045 0.5816 0.046 Uiso 1 1 calc R U . . .
C8 C 0.4716(14) 0.5942(10) 0.5692(5) 0.042(3) Uani 1 1 d . U . . .
H8 H 0.5334 0.5601 0.5767 0.051 Uiso 1 1 calc R U . . .
C9 C 0.3726(15) 0.5592(11) 0.5563(5) 0.048(3) Uani 1 1 d . U . . .
H9 H 0.3653 0.5006 0.5565 0.057 Uiso 1 1 calc R U . . .
C10 C 0.2811(15) 0.6078(11) 0.5427(6) 0.050(3) Uani 1 1 d . U . . .
C11 C 0.1675(17) 0.5681(13) 0.5317(6) 0.065(3) Uani 1 1 d . U . . .
H11 H 0.1169 0.6118 0.5201 0.078 Uiso 1 1 calc R U . . .
C12 C 0.1142(19) 0.5331(15) 0.5725(7) 0.082(5) Uani 1 1 d . U . . .
H12A H 0.1667 0.4945 0.5856 0.123 Uiso 1 1 calc R U . . .
H12B H 0.0441 0.5042 0.5659 0.123 Uiso 1 1 calc R U . . .
H12C H 0.0993 0.5794 0.5908 0.123 Uiso 1 1 calc R U . . .
C13 C 0.182(2) 0.5082(15) 0.5031(7) 0.085(5) Uani 1 1 d . U . . .
H13A H 0.2082 0.5337 0.4782 0.127 Uiso 1 1 calc R U . . .
H13B H 0.1105 0.4802 0.4976 0.127 Uiso 1 1 calc R U . . .
H13C H 0.2371 0.4678 0.5131 0.127 Uiso 1 1 calc R U . . .
C14 C 0.4055(15) 0.8234(10) 0.5576(5) 0.046(3) Uani 1 1 d . U . . .
H14 H 0.3311 0.8483 0.5505 0.055 Uiso 1 1 calc R U . . .
C15 C 0.4854(16) 0.8481(11) 0.5255(6) 0.055(4) Uani 1 1 d . U . . .
H15A H 0.5591 0.8242 0.5316 0.082 Uiso 1 1 calc R U . . .
H15B H 0.4914 0.9087 0.5246 0.082 Uiso 1 1 calc R U . . .
H15C H 0.4580 0.8277 0.4991 0.082 Uiso 1 1 calc R U . . .
C16 C 0.4442(18) 0.8595(13) 0.5974(6) 0.066(4) Uani 1 1 d . U . . .
H16A H 0.4040 0.8330 0.6194 0.099 Uiso 1 1 calc R U . . .
H16B H 0.4293 0.9192 0.5975 0.099 Uiso 1 1 calc R U . . .
H16C H 0.5246 0.8499 0.6012 0.099 Uiso 1 1 calc R U . . .
C17 C 0.0555(12) 0.8640(8) 0.4563(4) 0.023(2) Uani 1 1 d . U . . .
C18 C -0.0484(12) 0.8446(8) 0.4385(4) 0.028(2) Uani 1 1 d . U . . .
C19 C -0.0947(13) 0.8990(8) 0.4099(4) 0.028(3) Uani 1 1 d . U . . .
H19 H -0.1655 0.8873 0.3977 0.033 Uiso 1 1 calc R U . . .
C20 C -0.0370(12) 0.9706(8) 0.3994(4) 0.024(3) Uani 1 1 d . U . . .
H20 H -0.0682 1.0077 0.3799 0.028 Uiso 1 1 calc R U . . .
C21 C 0.0654(12) 0.9873(8) 0.4174(4) 0.024(3) Uani 1 1 d . U . . .
H21 H 0.1045 1.0356 0.4093 0.029 Uiso 1 1 calc R U . . .
C23 C 0.2268(12) 0.9572(8) 0.4662(4) 0.025(2) Uani 1 1 d . U . . .
H23 H 0.2444 0.9146 0.4874 0.030 Uiso 1 1 calc R U . . .
C24 C 0.3168(12) 0.9529(9) 0.4346(4) 0.032(3) Uani 1 1 d . U . . .
H24A H 0.3181 0.8972 0.4228 0.049 Uiso 1 1 calc R U . . .
H24B H 0.3897 0.9652 0.4473 0.049 Uiso 1 1 calc R U . . .
H24C H 0.3005 0.9935 0.4132 0.049 Uiso 1 1 calc R U . . .
C25 C 0.2251(13) 1.0416(9) 0.4866(5) 0.036(3) Uani 1 1 d . U . . .
H25A H 0.2221 1.0851 0.4660 0.053 Uiso 1 1 calc R U . . .
H25B H 0.2928 1.0483 0.5035 0.053 Uiso 1 1 calc R U . . .
H25C H 0.1591 1.0456 0.5036 0.053 Uiso 1 1 calc R U . . .
C26 C -0.1040(13) 0.7618(9) 0.4477(6) 0.041(2) Uani 1 1 d . U . . .
H26 H -0.0775 0.7442 0.4753 0.050 Uiso 1 1 calc R U . . .
C28 C -0.0657(16) 0.6971(11) 0.4183(7) 0.073(5) Uani 1 1 d . U . . .
H28A H -0.1105 0.7011 0.3931 0.110 Uiso 1 1 calc R U . . .
H28B H -0.0749 0.6420 0.4301 0.110 Uiso 1 1 calc R U . . .
H28C H 0.0133 0.7062 0.4124 0.110 Uiso 1 1 calc R U . . .
C27 C -0.2329(12) 0.7647(9) 0.4480(5) 0.037(3) Uani 1 1 d . U . . .
H27A H -0.2568 0.8078 0.4669 0.055 Uiso 1 1 calc R U . . .
H27B H -0.2617 0.7109 0.4567 0.055 Uiso 1 1 calc R U . . .
H27C H -0.2619 0.7774 0.4207 0.055 Uiso 1 1 calc R U . . .
C29 C 0.3699(12) 0.7197(8) 0.3136(4) 0.025(3) Uani 1 1 d . U . . .
C30 C 0.3545(13) 0.7721(8) 0.2472(4) 0.029(3) Uani 1 1 d . U . . .
H30A H 0.4219 0.7977 0.2357 0.035 Uiso 1 1 calc R U . . .
H30B H 0.2873 0.7929 0.2324 0.035 Uiso 1 1 calc R U . . .
C31 C 0.3609(13) 0.6782(8) 0.2455(4) 0.028(3) Uani 1 1 d . U . . .
H31A H 0.2905 0.6537 0.2346 0.034 Uiso 1 1 calc R U . . .
H31B H 0.4242 0.6593 0.2291 0.034 Uiso 1 1 calc R U . . .
C32 C 0.3452(16) 0.8719(9) 0.3071(4) 0.039(2) Uani 1 1 d . U . . .
C33 C 0.2462(16) 0.9109(10) 0.3106(4) 0.043(3) Uani 1 1 d . U . . .
C34 C 0.2410(19) 0.9938(10) 0.3227(5) 0.055(3) Uani 1 1 d . U . . .
H34 H 0.1722 1.0229 0.3246 0.066 Uiso 1 1 calc R U . . .
C35 C 0.3459(19) 1.0315(11) 0.3321(5) 0.057(3) Uani 1 1 d . U . . .
H35 H 0.3456 1.0869 0.3418 0.068 Uiso 1 1 calc R U . . .
C36 C 0.4428(19) 0.9950(10) 0.3282(5) 0.055(4) Uani 1 1 d . U . . .
H36 H 0.5097 1.0246 0.3343 0.066 Uiso 1 1 calc R U . . .
C37 C 0.4487(16) 0.9131(9) 0.3152(4) 0.044(3) Uani 1 1 d . U . . .
C38 C 0.1343(16) 0.8630(10) 0.3026(5) 0.049(3) Uani 1 1 d . U . . .
H38 H 0.1479 0.8243 0.2796 0.059 Uiso 1 1 calc R U . . .
C39 C 0.1047(17) 0.8078(11) 0.3397(5) 0.058(4) Uani 1 1 d . U . . .
H39A H 0.1708 0.7762 0.3485 0.086 Uiso 1 1 calc R U . . .
H39B H 0.0444 0.7695 0.3319 0.086 Uiso 1 1 calc R U . . .
H39C H 0.0802 0.8432 0.3619 0.086 Uiso 1 1 calc R U . . .
C40 C 0.0338(18) 0.9150(12) 0.2904(6) 0.066(5) Uani 1 1 d . U . . .
H40A H 0.0109 0.9486 0.3135 0.099 Uiso 1 1 calc R U . . .
H40B H -0.0280 0.8785 0.2819 0.099 Uiso 1 1 calc R U . . .
H40C H 0.0533 0.9514 0.2679 0.099 Uiso 1 1 calc R U . . .
C41 C 0.5593(17) 0.8726(11) 0.3111(5) 0.052(3) Uani 1 1 d . U . . .
H41 H 0.5467 0.8169 0.2986 0.062 Uiso 1 1 calc R U . . .
C42 C 0.6357(18) 0.9206(13) 0.2841(6) 0.070(5) Uani 1 1 d . U . . .
H42A H 0.5943 0.9381 0.2597 0.105 Uiso 1 1 calc R U . . .
H42B H 0.6987 0.8855 0.2766 0.105 Uiso 1 1 calc R U . . .
H42C H 0.6640 0.9696 0.2986 0.105 Uiso 1 1 calc R U . . .
C43 C 0.6163(19) 0.8598(13) 0.3523(6) 0.072(5) Uani 1 1 d . U . . .
H43A H 0.6480 0.9124 0.3619 0.109 Uiso 1 1 calc R U . . .
H43B H 0.6761 0.8187 0.3500 0.109 Uiso 1 1 calc R U . . .
H43C H 0.5614 0.8399 0.3716 0.109 Uiso 1 1 calc R U . . .
C44 C 0.3930(12) 0.5717(9) 0.3028(4) 0.0274(19) Uani 1 1 d . U . . .
C45 C 0.2972(13) 0.5263(9) 0.3117(4) 0.032(2) Uani 1 1 d . U . . .
C46 C 0.3141(13) 0.4442(9) 0.3239(4) 0.034(2) Uani 1 1 d . U . . .
H46 H 0.2509 0.4108 0.3295 0.041 Uiso 1 1 calc R U . . .
C47 C 0.4188(13) 0.4104(10) 0.3281(5) 0.037(2) Uani 1 1 d . U . . .
H47 H 0.4272 0.3542 0.3361 0.044 Uiso 1 1 calc R U . . .
C48 C 0.5126(14) 0.4580(10) 0.3206(5) 0.038(2) Uani 1 1 d . U . . .
H48 H 0.5849 0.4347 0.3245 0.045 Uiso 1 1 calc R U . . .
C49 C 0.5016(13) 0.5410(9) 0.3071(4) 0.033(2) Uani 1 1 d . U . . .
C50 C 0.1796(13) 0.5616(9) 0.3102(4) 0.032(2) Uani 1 1 d . U . . .
H50 H 0.1831 0.6188 0.2987 0.039 Uiso 1 1 calc R U . . .
C51 C 0.1005(14) 0.5106(10) 0.2838(5) 0.041(3) Uani 1 1 d . U . . .
H51A H 0.1292 0.5075 0.2563 0.061 Uiso 1 1 calc R U . . .
H51B H 0.0265 0.5366 0.2831 0.061 Uiso 1 1 calc R U . . .
H51C H 0.0946 0.4545 0.2950 0.061 Uiso 1 1 calc R U . . .
C52 C 0.1352(14) 0.5679(10) 0.3535(4) 0.038(3) Uani 1 1 d . U . . .
H52A H 0.1352 0.5128 0.3659 0.057 Uiso 1 1 calc R U . . .
H52B H 0.0588 0.5898 0.3525 0.057 Uiso 1 1 calc R U . . .
H52C H 0.1832 0.6051 0.3696 0.057 Uiso 1 1 calc R U . . .
C53 C 0.6045(14) 0.5916(10) 0.2986(5) 0.040(2) Uani 1 1 d . U . . .
H53 H 0.5803 0.6437 0.2845 0.048 Uiso 1 1 calc R U . . .
C54 C 0.6646(15) 0.6156(12) 0.3384(5) 0.052(4) Uani 1 1 d . U . . .
H54A H 0.6240 0.6610 0.3512 0.078 Uiso 1 1 calc R U . . .
H54B H 0.7409 0.6336 0.3327 0.078 Uiso 1 1 calc R U . . .
H54C H 0.6672 0.5676 0.3565 0.078 Uiso 1 1 calc R U . . .
C55 C 0.6840(15) 0.5450(11) 0.2710(5) 0.051(4) Uani 1 1 d . U . . .
H55A H 0.7142 0.4965 0.2853 0.076 Uiso 1 1 calc R U . . .
H55B H 0.7454 0.5817 0.2635 0.076 Uiso 1 1 calc R U . . .
H55C H 0.6431 0.5271 0.2465 0.076 Uiso 1 1 calc R U . . .
S1 S 0.1637(6) 0.2549(4) 0.3755(2) 0.0317(12) Uani 0.533(7) 1 d D U P A 1
O1 O 0.1064(11) 0.1809(7) 0.3884(5) 0.034(2) Uani 0.533(7) 1 d D U P A 1
O2 O 0.2735(10) 0.2412(8) 0.3593(4) 0.040(3) Uani 0.533(7) 1 d D U P A 1
O3 O 0.0947(10) 0.3128(8) 0.3526(4) 0.037(3) Uani 0.533(7) 1 d D U P A 1
C56A C 0.1900(8) 0.3082(7) 0.4226(4) 0.0337(17) Uani 0.533(7) 1 d D U P A 1
F1 F 0.2511(10) 0.2624(7) 0.4493(4) 0.040(3) Uani 0.533(7) 1 d D U P A 1
F2 F 0.2480(11) 0.3788(7) 0.4166(4) 0.035(2) Uani 0.533(7) 1 d D U P A 1
F3 F 0.0957(9) 0.3302(8) 0.4417(4) 0.032(3) Uani 0.533(7) 1 d D U P A 1
S1B S 0.1691(7) 0.2291(5) 0.3810(2) 0.0317(12) Uani 0.467(7) 1 d D U P A 2
O1B O 0.2662(10) 0.1848(9) 0.3964(5) 0.039(3) Uani 0.467(7) 1 d D U P A 2
O2B O 0.1784(14) 0.2610(9) 0.3403(3) 0.037(4) Uani 0.467(7) 1 d D U P A 2
O3B O 0.0630(10) 0.1901(9) 0.3893(5) 0.034(2) Uani 0.467(7) 1 d D U P A 2
C56B C 0.1685(9) 0.3201(9) 0.4126(4) 0.0337(17) Uani 0.467(7) 1 d D U P A 2
F1B F 0.2614(11) 0.3668(9) 0.4086(5) 0.035(2) Uani 0.467(7) 1 d D U P A 2
F2B F 0.0807(11) 0.3694(7) 0.4028(4) 0.037(3) Uani 0.467(7) 1 d D U P A 2
F3B F 0.1607(13) 0.3028(8) 0.4525(3) 0.037(3) Uani 0.467(7) 1 d D U P A 2

loop_
_atom_site_aniso_label
_atom_site_aniso_U_11
_atom_site_aniso_U_22
_atom_site_aniso_U_33
_atom_site_aniso_U_23
_atom_site_aniso_U_13
_atom_site_aniso_U_12
Ag1 0.0355(6) 0.0273(6) 0.0242(5) -0.0090(4) -0.0114(5) 0.0135(5)
Ag2 0.0486(7) 0.0193(5) 0.0167(5) -0.0026(4) -0.0119(5) 0.0081(5)
N1 0.029(3) 0.030(3) 0.029(3) 0.004(2) -0.003(2) -0.001(3)
N2 0.025(3) 0.015(4) 0.027(3) 0.003(2) -0.004(2) -0.004(3)
N3 0.031(5) 0.021(3) 0.022(3) -0.001(2) -0.014(3) -0.001(3)
N4 0.034(5) 0.022(2) 0.018(3) -0.001(2) -0.007(3) 0.002(2)
C22 0.029(4) 0.017(3) 0.025(4) 0.002(3) -0.001(3) 0.002(3)
C1 0.065(7) 0.090(13) 0.017(4) 0.008(5) 0.000(4) 0.053(8)
C2 0.027(3) 0.018(3) 0.027(2) 0.001(2) -0.004(2) -0.002(3)
C3 0.040(4) 0.045(5) 0.033(3) 0.008(3) 0.000(3) 0.009(3)
C4 0.030(4) 0.032(4) 0.029(3) 0.003(3) -0.002(3) 0.001(3)
C5 0.035(3) 0.041(3) 0.030(4) 0.007(2) -0.002(3) 0.004(2)
C6 0.036(3) 0.041(3) 0.035(4) 0.002(2) -0.002(3) 0.003(2)
C7 0.037(4) 0.040(3) 0.038(5) 0.003(3) -0.003(3) 0.002(2)
C8 0.042(4) 0.039(3) 0.046(5) 0.003(3) -0.004(3) 0.003(3)
C9 0.046(3) 0.042(4) 0.055(5) 0.006(3) -0.007(3) 0.001(3)
C10 0.049(3) 0.043(3) 0.056(5) 0.006(2) -0.007(3) 0.003(2)
C11 0.057(4) 0.061(4) 0.077(5) 0.005(3) -0.011(3) -0.005(3)
C12 0.078(8) 0.081(8) 0.087(6) 0.007(5) -0.002(5) -0.014(6)
C13 0.081(8) 0.079(7) 0.093(6) -0.010(5) -0.011(5) -0.007(6)
C14 0.044(4) 0.042(3) 0.051(4) 0.001(3) -0.004(3) 0.002(3)
C15 0.056(7) 0.047(6) 0.060(5) 0.000(4) 0.002(5) -0.003(5)
C16 0.074(8) 0.064(7) 0.060(5) -0.010(4) -0.010(5) -0.001(6)
C17 0.026(4) 0.018(3) 0.026(4) 0.002(3) -0.002(3) 0.002(3)
C18 0.029(4) 0.022(3) 0.033(5) 0.005(3) -0.008(3) -0.001(3)
C19 0.032(5) 0.020(4) 0.031(6) 0.003(4) -0.006(4) 0.003(3)
C20 0.031(5) 0.018(4) 0.022(5) -0.001(4) 0.001(4) 0.006(3)
C21 0.032(4) 0.018(4) 0.024(5) 0.000(4) 0.000(4) 0.006(3)
C23 0.029(4) 0.018(4) 0.028(5) 0.005(4) -0.004(3) 0.001(3)
C24 0.034(5) 0.024(7) 0.039(6) 0.003(5) 0.003(5) 0.000(4)
C25 0.031(7) 0.026(5) 0.050(7) -0.008(5) 0.000(5) -0.002(4)
C26 0.030(4) 0.019(3) 0.076(7) 0.011(3) -0.002(4) 0.001(3)
C28 0.047(6) 0.040(4) 0.134(11) -0.026(5) 0.029(6) -0.017(4)
C27 0.031(4) 0.031(5) 0.048(8) 0.000(5) -0.004(4) -0.003(3)
C29 0.035(8) 0.021(3) 0.019(3) -0.002(2) -0.010(3) 0.000(3)
C30 0.047(9) 0.020(4) 0.020(3) -0.002(2) -0.013(3) -0.002(4)
C31 0.045(9) 0.020(4) 0.019(3) -0.001(2) -0.010(3) -0.004(4)
C32 0.075(5) 0.020(3) 0.021(5) 0.000(3) -0.008(3) -0.002(3)
C33 0.079(5) 0.031(4) 0.018(6) 0.009(4) 0.000(4) 0.007(3)
C34 0.098(6) 0.031(4) 0.036(8) 0.004(4) 0.003(5) 0.004(3)
C35 0.104(6) 0.038(5) 0.028(8) 0.008(5) 0.000(5) -0.005(4)
C36 0.098(6) 0.030(4) 0.038(9) -0.001(4) -0.006(5) -0.012(4)
C37 0.079(5) 0.029(4) 0.022(6) 0.003(4) -0.013(4) -0.012(3)
C38 0.079(5) 0.035(5) 0.034(6) 0.007(4) 0.000(4) 0.005(4)
C39 0.080(9) 0.047(8) 0.046(7) 0.018(6) 0.010(6) 0.012(6)
C40 0.084(6) 0.061(9) 0.053(10) 0.023(8) 0.004(6) 0.015(6)
C41 0.078(5) 0.035(6) 0.041(6) 0.011(5) -0.011(4) -0.009(4)
C42 0.081(7) 0.067(11) 0.062(8) 0.035(8) -0.008(6) -0.007(6)
C43 0.088(8) 0.073(12) 0.055(7) 0.032(7) -0.022(6) -0.027(7)
C44 0.033(2) 0.025(2) 0.024(3) 0.000(2) -0.0017(19) 0.0011(17)
C45 0.036(3) 0.030(3) 0.029(3) -0.001(2) -0.001(2) -0.0019(18)
C46 0.037(3) 0.031(3) 0.034(4) 0.001(2) 0.001(2) -0.0003(19)
C47 0.039(3) 0.036(3) 0.036(4) 0.000(2) 0.000(2) 0.003(2)
C48 0.039(3) 0.037(3) 0.037(4) 0.001(2) 0.000(2) 0.0039(19)
C49 0.036(2) 0.033(3) 0.030(3) -0.001(2) -0.0018(19) 0.0038(17)
C50 0.036(3) 0.026(5) 0.034(5) -0.001(4) 0.000(3) -0.003(3)
C51 0.043(5) 0.038(7) 0.040(6) -0.006(5) -0.001(5) -0.008(5)
C52 0.045(6) 0.031(8) 0.037(5) -0.005(4) 0.003(4) -0.007(5)
C53 0.039(3) 0.041(3) 0.041(3) 0.000(2) 0.000(2) 0.000(2)
C54 0.047(5) 0.061(6) 0.048(4) -0.006(4) -0.003(3) -0.003(4)
C55 0.049(5) 0.053(6) 0.051(5) -0.003(4) 0.006(4) 0.003(4)
S1 0.044(2) 0.019(3) 0.032(2) 0.000(2) 0.0074(19) -0.003(2)
O1 0.045(4) 0.019(4) 0.037(5) 0.002(3) 0.008(3) -0.002(3)
O2 0.051(4) 0.021(7) 0.049(7) 0.005(5) 0.015(4) -0.001(4)
O3 0.050(6) 0.019(5) 0.041(6) 0.001(4) 0.000(5) -0.005(4)
C56A 0.040(4) 0.024(3) 0.037(3) -0.001(2) 0.005(2) -0.001(2)
F1 0.044(6) 0.034(5) 0.043(5) 0.007(4) 0.004(4) 0.001(4)
F2 0.039(4) 0.026(4) 0.038(5) 0.001(3) 0.002(3) -0.002(3)
F3 0.039(5) 0.024(6) 0.033(5) -0.005(4) 0.002(4) -0.003(4)
S1B 0.044(2) 0.019(3) 0.032(2) 0.000(2) 0.0074(19) -0.003(2)
O1B 0.048(5) 0.028(6) 0.041(7) 0.000(5) 0.007(4) 0.002(4)
O2B 0.053(8) 0.025(7) 0.034(4) 0.000(4) 0.005(4) -0.012(6)
O3B 0.045(4) 0.019(4) 0.037(5) 0.002(3) 0.008(3) -0.002(3)
C56B 0.040(4) 0.024(3) 0.037(3) -0.001(2) 0.005(2) -0.001(2)
F1B 0.039(4) 0.026(4) 0.038(5) 0.001(3) 0.002(3) -0.002(3)
F2B 0.040(5) 0.025(5) 0.047(7) 0.002(4) 0.007(4) 0.000(4)
F3B 0.044(7) 0.030(6) 0.038(4) -0.001(3) 0.007(3) -0.004(5)

loop_
_atom_type_symbol
_atom_type_description
_atom_type_scat_dispersion_real
_atom_type_scat_dispersion_imag
_atom_type_scat_source
C C 0.0033 0.0016 'International Tables Vol C Tables 4.2.6.8 and 6.1.1.4'
H H 0.0000 0.0000 'International Tables Vol C Tables 4.2.6.8 and 6.1.1.4'
Ag Ag -0.8971 1.1015 'International Tables Vol C Tables 4.2.6.8 and 6.1.1.4'
F F 0.0171 0.0103 'International Tables Vol C Tables 4.2.6.8 and 6.1.1.4'
N N 0.0061 0.0033 'International Tables Vol C Tables 4.2.6.8 and 6.1.1.4'
O O 0.0106 0.0060 'International Tables Vol C Tables 4.2.6.8 and 6.1.1.4'
S S 0.1246 0.1234 'International Tables Vol C Tables 4.2.6.8 and 6.1.1.4'

loop_
_geom_angle_atom_site_label_1
_geom_angle_atom_site_label_2
_geom_angle_atom_site_label_3
_geom_angle
C2 Ag1 C1 153.2(5)
C2 Ag1 Ag2 154.8(4)
C1 Ag1 Ag2 52.0(4)
C29 Ag2 C1 159.7(6)
C29 Ag2 Ag1 146.9(4)
C1 Ag2 Ag1 52.4(4)
C2 N1 C5 126.8(13)
C2 N1 C3 112.6(12)
C5 N1 C3 120.5(12)
C2 N2 C17 127.0(12)
C2 N2 C4 113.4(11)
C17 N2 C4 117.8(11)
C29 N3 C32 123.9(11)
C29 N3 C30 111.9(11)
C32 N3 C30 122.6(11)
C29 N4 C44 123.7(11)
C29 N4 C31 115.2(11)
C44 N4 C31 120.7(10)
C17 C22 C21 115.6(13)
C17 C22 C23 123.2(12)
C21 C22 C23 121.1(12)
Ag2 C1 Ag1 75.6(5)
Ag2 C1 H1B 83.2(14)
Ag1 C1 H1B 146(4)
Ag2 C1 H1A 155.0
Ag1 C1 H1A 82.5
H1B C1 H1A 110.0
Ag2 C1 H1C 98.8
Ag1 C1 H1C 109.2
H1B C1 H1C 99.7
H1A C1 H1C 99.7
N2 C2 N1 108.7(12)
N2 C2 Ag1 136.9(10)
N1 C2 Ag1 114.2(10)
N1 C3 C4 103.9(12)
N1 C3 H3A 111.0
C4 C3 H3A 111.0
N1 C3 H3B 111.0
C4 C3 H3B 111.0
H3A C3 H3B 109.0
N2 C4 C3 100.6(11)
N2 C4 H4A 111.7
C3 C4 H4A 111.7
N2 C4 H4B 111.7
C3 C4 H4B 111.7
H4A C4 H4B 109.4
C10 C5 C6 121.8(15)
C10 C5 N1 120.0(15)
C6 C5 N1 118.0(14)
C5 C6 C7 118.6(15)
C5 C6 C14 121.5(15)
C7 C6 C14 119.9(15)
C8 C7 C6 120.6(16)
C8 C7 H7 119.7
C6 C7 H7 119.7
C9 C8 C7 119.3(16)
C9 C8 H8 120.4
C7 C8 H8 120.4
C8 C9 C10 121.9(17)
C8 C9 H9 119.0
C10 C9 H9 119.0
C5 C10 C9 117.7(16)
C5 C10 C11 120.7(16)
C9 C10 C11 121.2(16)
C13 C11 C10 109.5(19)
C13 C11 C12 113(2)
C10 C11 C12 108.2(16)
C13 C11 H11 108.7
C10 C11 H11 108.7
C12 C11 H11 108.7
C11 C12 H12A 109.5
C11 C12 H12B 109.5
H12A C12 H12B 109.5
C11 C12 H12C 109.5
H12A C12 H12C 109.5
H12B C12 H12C 109.5
C11 C13 H13A 109.5
C11 C13 H13B 109.5
H13A C13 H13B 109.5
C11 C13 H13C 109.5
H13A C13 H13C 109.5
H13B C13 H13C 109.5
C15 C14 C16 109.2(16)
C15 C14 C6 109.3(15)
C16 C14 C6 114.8(15)
C15 C14 H14 107.8
C16 C14 H14 107.8
C6 C14 H14 107.8
C14 C15 H15A 109.5
C14 C15 H15B 109.5
H15A C15 H15B 109.5
C14 C15 H15C 109.5
H15A C15 H15C 109.5
H15B C15 H15C 109.5
C14 C16 H16A 109.5
C14 C16 H16B 109.5
H16A C16 H16B 109.5
C14 C16 H16C 109.5
H16A C16 H16C 109.5
H16B C16 H16C 109.5
C18 C17 C22 123.1(12)
C18 C17 N2 118.5(12)
C22 C17 N2 117.5(12)
C19 C18 C17 118.6(13)
C19 C18 C26 121.1(13)
C17 C18 C26 120.1(12)
C20 C19 C18 119.9(13)
C20 C19 H19 120.0
C18 C19 H19 120.0
C21 C20 C19 119.7(13)
C21 C20 H20 120.1
C19 C20 H20 120.1
C20 C21 C22 123.0(13)
C20 C21 H21 118.5
C22 C21 H21 118.5
C22 C23 C24 109.9(12)
C22 C23 C25 111.4(12)
C24 C23 C25 111.3(12)
C22 C23 H23 108.0
C24 C23 H23 108.0
C25 C23 H23 108.0
C23 C24 H24A 109.5
C23 C24 H24B 109.5
H24A C24 H24B 109.5
C23 C24 H24C 109.5
H24A C24 H24C 109.5
H24B C24 H24C 109.5
C23 C25 H25A 109.5
C23 C25 H25B 109.5
H25A C25 H25B 109.5
C23 C25 H25C 109.5
H25A C25 H25C 109.5
H25B C25 H25C 109.5
C28 C26 C18 109.8(14)
C28 C26 C27 110.2(14)
C18 C26 C27 114.5(12)
C28 C26 H26 107.3
C18 C26 H26 107.3
C27 C26 H26 107.3
C26 C28 H28A 109.5
C26 C28 H28B 109.5
H28A C28 H28B 109.5
C26 C28 H28C 109.5
H28A C28 H28C 109.5
H28B C28 H28C 109.5
C26 C27 H27A 109.5
C26 C27 H27B 109.5
H27A C27 H27B 109.5
C26 C27 H27C 109.5
H27A C27 H27C 109.5
H27B C27 H27C 109.5
N4 C29 N3 107.8(11)
N4 C29 Ag2 121.2(10)
N3 C29 Ag2 131.0(9)
N3 C30 C31 103.0(11)
N3 C30 H30A 111.2
C31 C30 H30A 111.2
N3 C30 H30B 111.2
C31 C30 H30B 111.2
H30A C30 H30B 109.1
N4 C31 C30 100.7(10)
N4 C31 H31A 111.6
C30 C31 H31A 111.6
N4 C31 H31B 111.6
C30 C31 H31B 111.6
H31A C31 H31B 109.4
C33 C32 C37 121.8(15)
C33 C32 N3 119.5(15)
C37 C32 N3 118.4(15)
C32 C33 C34 121.1(18)
C32 C33 C38 120.3(14)
C34 C33 C38 118.6(17)
C33 C34 C35 115.3(19)
C33 C34 H34 122.4
C35 C34 H34 122.4
C36 C35 C34 124.4(18)
C36 C35 H35 117.8
C34 C35 H35 117.8
C35 C36 C37 121(2)
C35 C36 H36 119.7
C37 C36 H36 119.7
C36 C37 C32 116.8(18)
C36 C37 C41 119.8(17)
C32 C37 C41 123.4(14)
C40 C38 C39 109.4(16)
C40 C38 C33 116.3(15)
C39 C38 C33 111.0(14)
C40 C38 H38 106.5
C39 C38 H38 106.5
C33 C38 H38 106.5
C38 C39 H39A 109.5
C38 C39 H39B 109.5
H39A C39 H39B 109.5
C38 C39 H39C 109.5
H39A C39 H39C 109.5
H39B C39 H39C 109.5
C38 C40 H40A 109.5
C38 C40 H40B 109.5
H40A C40 H40B 109.5
C38 C40 H40C 109.5
H40A C40 H40C 109.5
H40B C40 H40C 109.5
C37 C41 C42 112.5(15)
C37 C41 C43 111.0(16)
C42 C41 C43 109.5(16)
C37 C41 H41 107.9
C42 C41 H41 107.9
C43 C41 H41 107.9
C41 C42 H42A 109.5
C41 C42 H42B 109.5
H42A C42 H42B 109.5
C41 C42 H42C 109.5
H42A C42 H42C 109.5
H42B C42 H42C 109.5
C41 C43 H43A 109.5
C41 C43 H43B 109.5
H43A C43 H43B 109.5
C41 C43 H43C 109.5
H43A C43 H43C 109.5
H43B C43 H43C 109.5
C49 C44 C45 124.0(14)
C49 C44 N4 117.8(13)
C45 C44 N4 118.1(13)
C44 C45 C46 116.3(14)
C44 C45 C50 124.2(13)
C46 C45 C50 119.5(14)
C47 C46 C45 122.1(15)
C47 C46 H46 119.0
C45 C46 H46 119.0
C46 C47 C48 120.2(15)
C46 C47 H47 119.9
C48 C47 H47 119.9
C47 C48 C49 120.7(15)
C47 C48 H48 119.7
C49 C48 H48 119.7
C44 C49 C48 116.6(14)
C44 C49 C53 123.4(14)
C48 C49 C53 120.0(14)
C51 C50 C45 112.4(13)
C51 C50 C52 110.2(13)
C45 C50 C52 109.6(12)
C51 C50 H50 108.2
C45 C50 H50 108.2
C52 C50 H50 108.2
C50 C51 H51A 109.5
C50 C51 H51B 109.5
H51A C51 H51B 109.5
C50 C51 H51C 109.5
H51A C51 H51C 109.5
H51B C51 H51C 109.5
C50 C52 H52A 109.5
C50 C52 H52B 109.5
H52A C52 H52B 109.5
C50 C52 H52C 109.5
H52A C52 H52C 109.5
H52B C52 H52C 109.5
C49 C53 C55 111.5(14)
C49 C53 C54 110.2(14)
C55 C53 C54 110.5(14)
C49 C53 H53 108.2
C55 C53 H53 108.2
C54 C53 H53 108.2
C53 C54 H54A 109.5
C53 C54 H54B 109.5
H54A C54 H54B 109.5
C53 C54 H54C 109.5
H54A C54 H54C 109.5
H54B C54 H54C 109.5
C53 C55 H55A 109.5
C53 C55 H55B 109.5
H55A C55 H55B 109.5
C53 C55 H55C 109.5
H55A C55 H55C 109.5
H55B C55 H55C 109.5
O1 S1 O2 115.1(4)
O1 S1 O3 114.8(4)
O2 S1 O3 114.6(4)
O1 S1 C56A 102.3(7)
O2 S1 C56A 104.5(7)
O3 S1 C56A 103.3(7)
F2 C56A F1 106.6(8)
F2 C56A F3 106.5(8)
F1 C56A F3 106.5(8)
F2 C56A S1 110.8(10)
F1 C56A S1 112.6(10)
F3 C56A S1 113.4(9)
O1B S1B O2B 115.1(4)
O1B S1B O3B 114.8(4)
O2B S1B O3B 114.6(4)
O1B S1B C56B 102.3(7)
O2B S1B C56B 104.5(7)
O3B S1B C56B 103.3(7)
F2B C56B F1B 106.6(8)
F2B C56B F3B 106.5(8)
F1B C56B F3B 106.5(8)
F2B C56B S1B 110.8(10)
F1B C56B S1B 112.6(10)
F3B C56B S1B 113.4(9)

loop_
_geom_bond_atom_site_label_1
_geom_bond_atom_site_label_2
_geom_bond_distance
Ag1 C2 2.112(14)
Ag1 C1 2.214(17)
Ag1 Ag2 2.7063(16)
Ag2 C29 2.094(13)
Ag2 C1 2.203(15)
N1 C2 1.332(17)
N1 C5 1.414(18)
N1 C3 1.444(19)
N2 C2 1.315(17)
N2 C17 1.452(16)
N2 C4 1.482(17)
N3 C29 1.369(17)
N3 C32 1.443(18)
N3 C30 1.472(16)
N4 C29 1.284(16)
N4 C44 1.473(17)
N4 C31 1.495(16)
C22 C17 1.401(19)
C22 C21 1.404(18)
C22 C23 1.506(19)
C1 H1B 0.977(13)
C1 H1A 0.9764
C1 H1C 0.9766
C3 C4 1.520(19)
C3 H3A 0.9900
C3 H3B 0.9900
C4 H4A 0.9900
C4 H4B 0.9900
C5 C10 1.38(2)
C5 C6 1.40(2)
C6 C7 1.40(2)
C6 C14 1.51(2)
C7 C8 1.39(2)
C7 H7 0.9500
C8 C9 1.37(2)
C8 H8 0.9500
C9 C10 1.41(2)
C9 H9 0.9500
C10 C11 1.54(3)
C11 C13 1.36(3)
C11 C12 1.61(3)
C11 H11 1.0000
C12 H12A 0.9800
C12 H12B 0.9800
C12 H12C 0.9800
C13 H13A 0.9800
C13 H13B 0.9800
C13 H13C 0.9800
C14 C15 1.50(2)
C14 C16 1.50(2)
C14 H14 1.0000
C15 H15A 0.9800
C15 H15B 0.9800
C15 H15C 0.9800
C16 H16A 0.9800
C16 H16B 0.9800
C16 H16C 0.9800
C17 C18 1.397(19)
C18 C19 1.396(18)
C18 C26 1.526(19)
C19 C20 1.394(19)
C19 H19 0.9500
C20 C21 1.377(19)
C20 H20 0.9500
C21 H21 0.9500
C23 C24 1.52(2)
C23 C25 1.519(19)
C23 H23 1.0000
C24 H24A 0.9800
C24 H24B 0.9800
C24 H24C 0.9800
C25 H25A 0.9800
C25 H25B 0.9800
C25 H25C 0.9800
C26 C28 1.50(2)
C26 C27 1.54(2)
C26 H26 1.0000
C28 H28A 0.9800
C28 H28B 0.9800
C28 H28C 0.9800
C27 H27A 0.9800
C27 H27B 0.9800
C27 H27C 0.9800
C30 C31 1.517(18)
C30 H30A 0.9900
C30 H30B 0.9900
C31 H31A 0.9900
C31 H31B 0.9900
C32 C33 1.35(2)
C32 C37 1.43(2)
C33 C34 1.40(2)
C33 C38 1.56(3)
C34 C35 1.42(3)
C34 H34 0.9500
C35 C36 1.31(3)
C35 H35 0.9500
C36 C37 1.39(2)
C36 H36 0.9500
C37 C41 1.48(3)
C38 C40 1.51(2)
C38 C39 1.56(2)
C38 H38 1.0000
C39 H39A 0.9800
C39 H39B 0.9800
C39 H39C 0.9800
C40 H40A 0.9800
C40 H40B 0.9800
C40 H40C 0.9800
C41 C42 1.51(2)
C41 C43 1.52(2)
C41 H41 1.0000
C42 H42A 0.9800
C42 H42B 0.9800
C42 H42C 0.9800
C43 H43A 0.9800
C43 H43B 0.9800
C43 H43C 0.9800
C44 C49 1.39(2)
C44 C45 1.40(2)
C45 C46 1.40(2)
C45 C50 1.52(2)
C46 C47 1.37(2)
C46 H46 0.9500
C47 C48 1.39(2)
C47 H47 0.9500
C48 C49 1.42(2)
C48 H48 0.9500
C49 C53 1.51(2)
C50 C51 1.52(2)
C50 C52 1.54(2)
C50 H50 1.0000
C51 H51A 0.9800
C51 H51B 0.9800
C51 H51C 0.9800
C52 H52A 0.9800
C52 H52B 0.9800
C52 H52C 0.9800
C53 C55 1.53(2)
C53 C54 1.53(2)
C53 H53 1.0000
C54 H54A 0.9800
C54 H54B 0.9800
C54 H54C 0.9800
C55 H55A 0.9800
C55 H55B 0.9800
C55 H55C 0.9800
S1 O1 1.446(8)
S1 O2 1.447(8)
S1 O3 1.449(8)
S1 C56A 1.801(16)
C56A F2 1.352(8)
C56A F1 1.352(8)
C56A F3 1.352(8)
S1B O1B 1.446(8)
S1B O2B 1.447(8)
S1B O3B 1.449(8)
S1B C56B 1.801(16)
C56B F2B 1.352(8)
C56B F1B 1.352(8)
C56B F3B 1.352(8)

loop_
_geom_torsion_atom_site_label_1
_geom_torsion_atom_site_label_2
_geom_torsion_atom_site_label_3
_geom_torsion_atom_site_label_4
_geom_torsion
C17 N2 C2 N1 168.0(12)
C4 N2 C2 N1 4.0(16)
C17 N2 C2 Ag1 -5(2)
C4 N2 C2 Ag1 -169.5(11)
C5 N1 C2 N2 -179.7(13)
C3 N1 C2 N2 2.6(16)
C5 N1 C2 Ag1 -4.6(18)
C3 N1 C2 Ag1 177.6(10)
C2 N1 C3 C4 -7.6(17)
C5 N1 C3 C4 174.5(13)
C2 N2 C4 C3 -8.2(15)
C17 N2 C4 C3 -173.8(12)
N1 C3 C4 N2 8.7(15)
C2 N1 C5 C10 -82(2)
C3 N1 C5 C10 95.8(19)
C2 N1 C5 C6 93.8(18)
C3 N1 C5 C6 -88.6(18)
C10 C5 C6 C7 -3(2)
N1 C5 C6 C7 -178.7(14)
C10 C5 C6 C14 177.5(16)
N1 C5 C6 C14 2(2)
C5 C6 C7 C8 4(2)
C14 C6 C7 C8 -176.7(16)
C6 C7 C8 C9 -4(3)
C7 C8 C9 C10 4(3)
C6 C5 C10 C9 3(3)
N1 C5 C10 C9 178.0(15)
C6 C5 C10 C11 174.7(16)
N1 C5 C10 C11 -10(3)
C8 C9 C10 C5 -3(3)
C8 C9 C10 C11 -174.9(18)
C5 C10 C11 C13 132(2)
C9 C10 C11 C13 -56(3)
C5 C10 C11 C12 -104(2)
C9 C10 C11 C12 68(2)
C5 C6 C14 C15 -110.1(18)
C7 C6 C14 C15 71(2)
C5 C6 C14 C16 126.9(18)
C7 C6 C14 C16 -52(2)
C21 C22 C17 C18 -3(2)
C23 C22 C17 C18 -179.9(13)
C21 C22 C17 N2 -172.2(12)
C23 C22 C17 N2 11(2)
C2 N2 C17 C18 114.7(16)
C4 N2 C17 C18 -82.0(16)
C2 N2 C17 C22 -75.4(17)
C4 N2 C17 C22 88.0(15)
C22 C17 C18 C19 1(2)
N2 C17 C18 C19 170.4(13)
C22 C17 C18 C26 175.6(14)
N2 C17 C18 C26 -15(2)
C17 C18 C19 C20 0(2)
C26 C18 C19 C20 -174.0(14)
C18 C19 C20 C21 0(2)
C19 C20 C21 C22 -2(2)
C17 C22 C21 C20 3(2)
C23 C22 C21 C20 -179.7(13)
C17 C22 C23 C24 111.8(15)
C21 C22 C23 C24 -65.1(16)
C17 C22 C23 C25 -124.3(15)
C21 C22 C23 C25 58.8(17)
C19 C18 C26 C28 86.2(19)
C17 C18 C26 C28 -88.2(19)
C19 C18 C26 C27 -38(2)
C17 C18 C26 C27 147.2(15)
C44 N4 C29 N3 -174.6(12)
C31 N4 C29 N3 -1.4(17)
C44 N4 C29 Ag2 7(2)
C31 N4 C29 Ag2 179.8(10)
C32 N3 C29 N4 -172.4(14)
C30 N3 C29 N4 -6.4(17)
C32 N3 C29 Ag2 6(2)
C30 N3 C29 Ag2 172.2(11)
C29 N3 C30 C31 11.0(16)
C32 N3 C30 C31 177.3(14)
C29 N4 C31 C30 8.0(17)
C44 N4 C31 C30 -178.6(13)
N3 C30 C31 N4 -10.4(15)
C29 N3 C32 C33 -107.6(17)
C30 N3 C32 C33 87.8(18)
C29 N3 C32 C37 78.6(19)
C30 N3 C32 C37 -86.0(17)
C37 C32 C33 C34 -1(2)
N3 C32 C33 C34 -174.1(13)
C37 C32 C33 C38 -178.3(13)
N3 C32 C33 C38 8(2)
C32 C33 C34 C35 -2(2)
C38 C33 C34 C35 175.8(14)
C33 C34 C35 C36 3(3)
C34 C35 C36 C37 -2(3)
C35 C36 C37 C32 -1(2)
C35 C36 C37 C41 -179.9(16)
C33 C32 C37 C36 2(2)
N3 C32 C37 C36 175.7(13)
C33 C32 C37 C41 -178.9(15)
N3 C32 C37 C41 -5(2)
C32 C33 C38 C40 -155.9(15)
C34 C33 C38 C40 26(2)
C32 C33 C38 C39 78.2(19)
C34 C33 C38 C39 -99.5(17)
C36 C37 C41 C42 -55(2)
C32 C37 C41 C42 126.1(17)
C36 C37 C41 C43 68(2)
C32 C37 C41 C43 -110.8(18)
C29 N4 C44 C49 -93.4(18)
C31 N4 C44 C49 93.8(16)
C29 N4 C44 C45 84.7(18)
C31 N4 C44 C45 -88.1(17)
C49 C44 C45 C46 -3(2)
N4 C44 C45 C46 179.3(12)
C49 C44 C45 C50 174.9(14)
N4 C44 C45 C50 -3(2)
C44 C45 C46 C47 2(2)
C50 C45 C46 C47 -176.1(14)
C45 C46 C47 C48 1(2)
C46 C47 C48 C49 -2(2)
C45 C44 C49 C48 1(2)
N4 C44 C49 C48 179.2(12)
C45 C44 C49 C53 -178.1(14)
N4 C44 C49 C53 0(2)
C47 C48 C49 C44 1(2)
C47 C48 C49 C53 -179.3(14)
C44 C45 C50 C51 126.5(15)
C46 C45 C50 C51 -55.9(18)
C44 C45 C50 C52 -110.6(16)
C46 C45 C50 C52 67.0(17)
C44 C49 C53 C55 -130.3(16)
C48 C49 C53 C55 50(2)
C44 C49 C53 C54 106.6(17)
C48 C49 C53 C54 -72.7(19)
O1 S1 C56A F2 177.7(7)
O2 S1 C56A F2 57.4(8)
O3 S1 C56A F2 -62.8(7)
O1 S1 C56A F1 58.4(8)
O2 S1 C56A F1 -61.9(8)
O3 S1 C56A F1 177.9(7)
O1 S1 C56A F3 -62.7(8)
O2 S1 C56A F3 177.0(7)
O3 S1 C56A F3 56.9(8)
O1B S1B C56B F2B -179.1(8)
O2B S1B C56B F2B 60.6(9)
O3B S1B C56B F2B -59.6(9)
O1B S1B C56B F1B 61.7(8)
O2B S1B C56B F1B -58.7(9)
O3B S1B C56B F1B -178.8(8)
O1B S1B C56B F3B -59.4(9)
O2B S1B C56B F3B -179.7(9)
O3B S1B C56B F3B 60.1(9)
